data_2230519
loop_
_publ_author_name
'Li, Hong-Jin'
'Gao, Zhu-Qing'
'Gu, Jin-Zhong'

_publ_section_title
;
 Di-\m-benzoato-\k^3^<i>O</i>,<i>O</i>':<i>O</i>;\k^3^<i>O</i>:<i>O</i>,<i>O</i>'-bis[(benzoato-\k^2^<i>O</i>,<i>O</i>')(1,10-phenanthroline-\k^2^<i>N</i>,<i>N</i>')lead(II)]
;
_journal_coeditor_code WM2486
_journal_issue 6
_journal_name_full 'Acta Crystallographica Section E'
_journal_page_first m778
_journal_paper_doi 10.1107/S160053681101840X
_journal_volume 67
_journal_year 2011
_chemical_formula_iupac '[Pb2 (C7 H5 O2)4 (C12 H8 N2)2]'
_chemical_formula_moiety 'C52 H36 N4 O8 Pb2'
_chemical_formula_sum 'C52 H36 N4 O8 Pb2'
_chemical_formula_weight 1259.23
_chemical_name_systematic
;
Di-\m-benzoato-
\k^3^<i>O</i>,<i>O</i>':<i>O</i>;\k^3^<i>O</i>:<i>O</i>,<i>O</i>'-
bis[(benzoato-\k^2^<i>O</i>,<i>O</i>')(1,10-phenanthroline-
\k^2^<i>N</i>,<i>N</i>')lead(II)]
;
_space_group_IT_number 2
_symmetry_cell_setting triclinic
_symmetry_space_group_name_Hall '-P 1'
_symmetry_space_group_name_H-M 'P -1'
_atom_sites_solution_hydrogens geom
_atom_sites_solution_primary direct
_atom_sites_solution_secondary difmap
_audit_creation_method SHELXL-97
_cell_angle_alpha 83.760(3)
_cell_angle_beta 87.626(3)
_cell_angle_gamma 71.601(3)
_cell_formula_units_Z 1
_cell_length_a 9.011(3)
_cell_length_b 10.923(3)
_cell_length_c 11.920(4)
_cell_measurement_reflns_used 3450
_cell_measurement_temperature 293(2)
_cell_measurement_theta_max 24.07
_cell_measurement_theta_min 2.38
_cell_volume 1106.6(6)
_computing_cell_refinement 'SAINT (Bruker, 2004)'
_computing_data_collection 'APEX2 (Bruker, 2004)'
_computing_data_reduction 'SAINT (Bruker, 2004)'
_computing_molecular_graphics 'DIAMOND (Brandenburg & Putz, 2005)'
_computing_publication_material 'SHELXTL (Sheldrick, 2008)'
_computing_structure_refinement 'SHELXL97 (Sheldrick, 2008)'
_computing_structure_solution 'SHELXS97 (Sheldrick, 2008)'
_diffrn_ambient_temperature 293(2)
_diffrn_measured_fraction_theta_full 0.982
_diffrn_measured_fraction_theta_max 0.982
_diffrn_measurement_device_type 'Bruker APEXII CCD'
_diffrn_measurement_method '\f and \w'
_diffrn_radiation_monochromator graphite
_diffrn_radiation_source 'fine-focus sealed tube'
_diffrn_radiation_type MoK\a
_diffrn_radiation_wavelength 0.71073
_diffrn_reflns_av_R_equivalents 0.0406
_diffrn_reflns_av_sigmaI/netI 0.0645
_diffrn_reflns_limit_h_max 10
_diffrn_reflns_limit_h_min -10
_diffrn_reflns_limit_k_max 13
_diffrn_reflns_limit_k_min -12
_diffrn_reflns_limit_l_max 14
_diffrn_reflns_limit_l_min -14
_diffrn_reflns_number 7969
_diffrn_reflns_theta_full 25.50
_diffrn_reflns_theta_max 25.50
_diffrn_reflns_theta_min 2.38
_exptl_absorpt_coefficient_mu 7.659
_exptl_absorpt_correction_T_max 0.2608
_exptl_absorpt_correction_T_min 0.2229
_exptl_absorpt_correction_type multi-scan
_exptl_absorpt_process_details '(SADABS; Bruker, 2004)'
_exptl_crystal_colour colorless
_exptl_crystal_density_diffrn 1.889
_exptl_crystal_density_method 'not measured'
_exptl_crystal_description block
_exptl_crystal_F_000 604
_exptl_crystal_size_max 0.28
_exptl_crystal_size_mid 0.26
_exptl_crystal_size_min 0.24
_refine_diff_density_max 1.953
_refine_diff_density_min -1.350
_refine_ls_extinction_method none
_refine_ls_goodness_of_fit_ref 0.964
_refine_ls_hydrogen_treatment constr
_refine_ls_matrix_type full
_refine_ls_number_parameters 298
_refine_ls_number_reflns 4059
_refine_ls_number_restraints 0
_refine_ls_restrained_S_all 0.964
_refine_ls_R_factor_all 0.0498
_refine_ls_R_factor_gt 0.0335
_refine_ls_shift/su_max 0.001
_refine_ls_shift/su_mean 0.000
_refine_ls_structure_factor_coef Fsqd
_refine_ls_weighting_details 'calc w=1/[\s^2^(Fo^2^)+(0.0271P)^2^+0.0000P] where P=(Fo^2^+2Fc^2^)/3'
_refine_ls_weighting_scheme calc
_refine_ls_wR_factor_gt 0.0657
_refine_ls_wR_factor_ref 0.0688
_reflns_number_gt 3296
_reflns_number_total 4059
_reflns_threshold_expression I>2\s(I)
_cod_data_source_file wm2486.cif
_cod_data_source_block I
_cod_database_code 2230519
_cod_database_fobs_code 2230519

loop_
_symmetry_equiv_pos_as_xyz
'x, y, z'
'-x, -y, -z'

loop_
_atom_site_type_symbol
_atom_site_label
_atom_site_fract_x
_atom_site_fract_y
_atom_site_fract_z
_atom_site_U_iso_or_equiv
_atom_site_adp_type
_atom_site_calc_flag
_atom_site_refinement_flags
_atom_site_occupancy
_atom_site_symmetry_multiplicity
_atom_site_disorder_assembly
_atom_site_disorder_group
Pb Pb1 0.24985(3) 0.97230(2) 0.484550(19) 0.03770(9) Uani d . 1 1 . .
C C3 0.1241(8) 0.5411(7) 0.4132(6) 0.060(2) Uani d . 1 1 . .
H H3 0.0979 0.4679 0.4009 0.072 Uiso calc R 1 1 . .
C C2 0.0639(8) 0.6531(8) 0.3469(7) 0.064(2) Uani d . 1 1 . .
H H2 -0.0042 0.6577 0.2890 0.077 Uiso calc R 1 1 . .
C C1 0.1049(8) 0.7616(7) 0.3660(6) 0.0556(18) Uani d . 1 1 . .
H H1 0.0621 0.8384 0.3202 0.067 Uiso calc R 1 1 . .
N N1 0.2020(5) 0.7600(5) 0.4465(4) 0.0415(12) Uani d . 1 1 . .
C C5 0.2638(7) 0.6483(6) 0.5128(5) 0.0383(14) Uani d . 1 1 . .
C C9 0.3737(7) 0.6449(6) 0.5979(5) 0.0392(14) Uani d . 1 1 . .
N N2 0.4171(6) 0.7506(5) 0.6046(4) 0.0414(12) Uani d . 1 1 . .
C C12 0.5255(8) 0.7451(6) 0.6789(6) 0.0515(17) Uani d . 1 1 . .
H H12 0.5580 0.8175 0.6821 0.062 Uiso calc R 1 1 . .
C C11 0.5919(8) 0.6347(7) 0.7520(6) 0.062(2) Uani d . 1 1 . .
H H11 0.6669 0.6340 0.8036 0.074 Uiso calc R 1 1 . .
C C10 0.5474(8) 0.5294(7) 0.7478(6) 0.0603(19) Uani d . 1 1 . .
H H10 0.5890 0.4562 0.7981 0.072 Uiso calc R 1 1 . .
C C8 0.4388(8) 0.5296(6) 0.6680(6) 0.0484(17) Uani d . 1 1 . .
C C7 0.3938(9) 0.4183(6) 0.6538(7) 0.0591(19) Uani d . 1 1 . .
H H7 0.4332 0.3431 0.7023 0.071 Uiso calc R 1 1 . .
C C6 0.2968(9) 0.4201(7) 0.5725(7) 0.060(2) Uani d . 1 1 . .
H H6 0.2746 0.3444 0.5624 0.072 Uiso calc R 1 1 . .
C C4 0.2253(7) 0.5353(6) 0.5000(5) 0.0460(16) Uani d . 1 1 . .
O O1 0.0004(5) 1.0690(4) 0.3639(4) 0.0515(11) Uani d . 1 1 . .
O O2 0.1272(6) 1.2117(5) 0.3714(4) 0.0702(15) Uani d . 1 1 . .
C C13 0.0280(8) 1.1731(6) 0.3290(6) 0.0466(16) Uani d . 1 1 . .
C C14 -0.0619(7) 1.2544(6) 0.2281(5) 0.0417(15) Uani d . 1 1 . .
C C19 -0.1491(8) 1.2081(8) 0.1642(6) 0.068(2) Uani d . 1 1 . .
H H19 -0.1557 1.1250 0.1825 0.081 Uiso calc R 1 1 . .
C C15 -0.0538(8) 1.3785(7) 0.1983(6) 0.0580(19) Uani d . 1 1 . .
H H15 0.0068 1.4112 0.2406 0.070 Uiso calc R 1 1 . .
C C18 -0.2279(11) 1.2843(12) 0.0720(8) 0.104(3) Uani d . 1 1 . .
H H18 -0.2879 1.2521 0.0287 0.125 Uiso calc R 1 1 . .
C C17 -0.2193(12) 1.4049(12) 0.0435(8) 0.108(4) Uani d . 1 1 . .
H H17 -0.2718 1.4546 -0.0197 0.130 Uiso calc R 1 1 . .
C C16 -0.1348(11) 1.4533(9) 0.1065(7) 0.086(3) Uani d . 1 1 . .
H H16 -0.1312 1.5372 0.0880 0.103 Uiso calc R 1 1 . .
O O3 0.5456(6) 0.9341(5) 0.3871(4) 0.0672(14) Uani d . 1 1 . .
O O4 0.3436(6) 0.9290(5) 0.2975(4) 0.0689(14) Uani d . 1 1 . .
C C20 0.4843(8) 0.9206(6) 0.3015(6) 0.0436(15) Uani d . 1 1 . .
C C21 0.5768(7) 0.8906(5) 0.1958(5) 0.0410(15) Uani d . 1 1 . .
C C26 0.5161(9) 0.8558(7) 0.1053(6) 0.0612(19) Uani d . 1 1 . .
H H26 0.4149 0.8506 0.1100 0.073 Uiso calc R 1 1 . .
C C25 0.5999(13) 0.8290(8) 0.0091(7) 0.089(3) Uani d . 1 1 . .
H H25 0.5563 0.8068 -0.0519 0.106 Uiso calc R 1 1 . .
C C22 0.7265(8) 0.8974(7) 0.1879(6) 0.067(2) Uani d . 1 1 . .
H H22 0.7698 0.9208 0.2485 0.080 Uiso calc R 1 1 . .
C C23 0.8124(11) 0.8697(9) 0.0907(10) 0.097(3) Uani d . 1 1 . .
H H23 0.9136 0.8749 0.0856 0.116 Uiso calc R 1 1 . .
C C24 0.7511(14) 0.8349(9) 0.0027(8) 0.100(4) Uani d . 1 1 . .
H H24 0.8105 0.8150 -0.0623 0.120 Uiso calc R 1 1 . .

loop_
_atom_site_aniso_label
_atom_site_aniso_U_11
_atom_site_aniso_U_22
_atom_site_aniso_U_33
_atom_site_aniso_U_12
_atom_site_aniso_U_13
_atom_site_aniso_U_23
Pb1 0.04097(14) 0.03437(14) 0.04007(15) -0.01488(10) 0.00285(9) -0.00557(10)
C3 0.060(5) 0.050(5) 0.081(6) -0.027(4) 0.015(4) -0.028(4)
C2 0.059(5) 0.068(5) 0.074(5) -0.028(4) -0.009(4) -0.023(4)
C1 0.058(4) 0.053(5) 0.059(5) -0.017(4) -0.007(4) -0.012(4)
N1 0.041(3) 0.038(3) 0.049(3) -0.015(2) 0.002(2) -0.012(3)
C5 0.042(3) 0.034(3) 0.044(4) -0.017(3) 0.015(3) -0.014(3)
C9 0.041(3) 0.036(4) 0.042(4) -0.015(3) 0.014(3) -0.009(3)
N2 0.053(3) 0.033(3) 0.039(3) -0.015(3) 0.008(2) -0.007(2)
C12 0.058(4) 0.044(4) 0.055(4) -0.018(3) -0.002(3) -0.011(3)
C11 0.064(5) 0.055(5) 0.060(5) -0.010(4) -0.011(4) -0.001(4)
C10 0.078(5) 0.045(4) 0.048(4) -0.008(4) -0.007(4) 0.007(3)
C8 0.057(4) 0.036(4) 0.050(4) -0.013(3) 0.015(3) -0.005(3)
C7 0.074(5) 0.034(4) 0.067(5) -0.015(4) 0.014(4) -0.003(4)
C6 0.071(5) 0.037(4) 0.078(6) -0.023(4) 0.026(4) -0.021(4)
C4 0.047(4) 0.041(4) 0.059(4) -0.023(3) 0.014(3) -0.019(3)
O1 0.057(3) 0.040(3) 0.058(3) -0.017(2) 0.003(2) -0.001(2)
O2 0.072(3) 0.063(3) 0.082(4) -0.034(3) -0.032(3) 0.012(3)
C13 0.047(4) 0.037(4) 0.054(4) -0.011(3) 0.007(3) -0.008(3)
C14 0.040(4) 0.050(4) 0.038(4) -0.018(3) 0.008(3) -0.006(3)
C19 0.073(5) 0.091(6) 0.053(5) -0.046(5) 0.000(4) -0.005(4)
C15 0.063(5) 0.057(5) 0.054(4) -0.021(4) 0.004(4) -0.001(4)
C18 0.122(8) 0.155(11) 0.062(6) -0.081(8) -0.024(5) 0.000(7)
C17 0.123(9) 0.143(10) 0.057(6) -0.050(8) -0.034(6) 0.034(7)
C16 0.094(7) 0.084(6) 0.068(6) -0.023(5) 0.004(5) 0.024(5)
O3 0.093(4) 0.074(4) 0.046(3) -0.038(3) 0.002(3) -0.019(3)
O4 0.069(3) 0.093(4) 0.050(3) -0.032(3) 0.018(2) -0.017(3)
C20 0.058(4) 0.027(3) 0.048(4) -0.017(3) 0.004(3) -0.005(3)
C21 0.051(4) 0.030(3) 0.042(4) -0.013(3) 0.012(3) -0.006(3)
C26 0.081(5) 0.061(5) 0.047(4) -0.029(4) 0.014(4) -0.013(4)
C25 0.129(9) 0.086(7) 0.056(5) -0.038(6) 0.025(5) -0.027(5)
C22 0.060(5) 0.075(5) 0.064(5) -0.021(4) 0.017(4) -0.012(4)
C23 0.073(6) 0.094(7) 0.114(8) -0.018(5) 0.044(6) -0.010(7)
C24 0.137(10) 0.069(6) 0.074(7) -0.007(6) 0.060(7) -0.017(5)

loop_
_atom_type_symbol
_atom_type_description
_atom_type_scat_dispersion_real
_atom_type_scat_dispersion_imag
_atom_type_scat_source
C C 0.0033 0.0016 'International Tables Vol C Tables 4.2.6.8 and 6.1.1.4'
H H 0.0000 0.0000 'International Tables Vol C Tables 4.2.6.8 and 6.1.1.4'
N N 0.0061 0.0033 'International Tables Vol C Tables 4.2.6.8 and 6.1.1.4'
O O 0.0106 0.0060 'International Tables Vol C Tables 4.2.6.8 and 6.1.1.4'
Pb Pb -3.3944 10.1111 'International Tables Vol C Tables 4.2.6.8 and 6.1.1.4'

loop_
_geom_angle_atom_site_label_1
_geom_angle_atom_site_label_2
_geom_angle_atom_site_label_3
_geom_angle_site_symmetry_1
_geom_angle_site_symmetry_3
_geom_angle
_geom_angle_publ_flag
O4 Pb1 N1 . . 73.03(16) ?
O4 Pb1 O1 . . 76.92(16) ?
N1 Pb1 O1 . . 80.92(15) ?
O4 Pb1 N2 . . 100.85(16) ?
N1 Pb1 N2 . . 62.22(16) ?
O1 Pb1 N2 . . 141.48(15) ?
O4 Pb1 O2 . . 79.49(17) ?
N1 Pb1 O2 . . 127.45(15) ?
O1 Pb1 O2 . . 49.27(13) ?
N2 Pb1 O2 . . 169.20(13) ?
O4 Pb1 O3 . . 48.70(15) ?
N1 Pb1 O3 . . 100.12(14) ?
O1 Pb1 O3 . . 120.86(14) ?
N2 Pb1 O3 . . 78.88(14) ?
O2 Pb1 O3 . . 93.68(15) ?
O4 Pb1 O3 . 2_676 113.45(15) ?
N1 Pb1 O3 . 2_676 140.87(15) ?
O1 Pb1 O3 . 2_676 137.97(14) ?
N2 Pb1 O3 . 2_676 78.83(15) ?
O2 Pb1 O3 . 2_676 91.08(14) ?
O3 Pb1 O3 . 2_676 66.84(16) ?
C2 C3 C4 . . 120.0(6) ?
C2 C3 H3 . . 120.0 ?
C4 C3 H3 . . 120.0 ?
C3 C2 C1 . . 119.3(7) ?
C3 C2 H2 . . 120.3 ?
C1 C2 H2 . . 120.3 ?
N1 C1 C2 . . 122.8(7) ?
N1 C1 H1 . . 118.6 ?
C2 C1 H1 . . 118.6 ?
Pb1 C1 H1 . . 78.0 ?
Pb1 C1 H1 2_576 . 66.1 ?
C1 N1 C5 . . 118.4(5) ?
C1 N1 Pb1 . . 119.7(4) ?
C5 N1 Pb1 . . 121.7(4) ?
N1 C5 C4 . . 122.0(6) ?
N1 C5 C9 . . 118.6(5) ?
C4 C5 C9 . . 119.3(6) ?
N2 C9 C8 . . 121.7(6) ?
N2 C9 C5 . . 118.8(5) ?
C8 C9 C5 . . 119.4(6) ?
C12 N2 C9 . . 118.9(5) ?
C12 N2 Pb1 . . 123.4(4) ?
C9 N2 Pb1 . . 117.2(4) ?
N2 C12 C11 . . 122.0(6) ?
N2 C12 H12 . . 119.0 ?
C11 C12 H12 . . 119.0 ?
Pb1 C12 H12 . . 80.8 ?
C10 C11 C12 . . 119.7(7) ?
C10 C11 H11 . . 120.2 ?
C12 C11 H11 . . 120.2 ?
C11 C10 C8 . . 119.9(6) ?
C11 C10 H10 . . 120.0 ?
C8 C10 H10 . . 120.0 ?
C10 C8 C9 . . 117.7(6) ?
C10 C8 C7 . . 122.9(6) ?
C9 C8 C7 . . 119.4(6) ?
C6 C7 C8 . . 121.1(7) ?
C6 C7 H7 . . 119.4 ?
C8 C7 H7 . . 119.4 ?
C7 C6 C4 . . 121.7(6) ?
C7 C6 H6 . . 119.1 ?
C4 C6 H6 . . 119.1 ?
C3 C4 C5 . . 117.5(6) ?
C3 C4 C6 . . 123.6(6) ?
C5 C4 C6 . . 118.9(6) ?
C13 O1 Pb1 . . 95.5(4) ?
C13 O1 Pb1 . 2_576 129.6(4) ?
Pb1 O1 Pb1 . 2_576 103.74(14) ?
C13 O2 Pb1 . . 89.4(4) ?
O2 C13 O1 . . 124.0(6) ?
O2 C13 C14 . . 117.9(6) ?
O1 C13 C14 . . 118.1(6) ?
C19 C14 C15 . . 118.7(7) ?
C19 C14 C13 . . 121.5(6) ?
C15 C14 C13 . . 119.8(6) ?
C14 C19 C18 . . 119.9(8) ?
C14 C19 H19 . . 120.1 ?
C18 C19 H19 . . 120.1 ?
C16 C15 C14 . . 120.3(7) ?
C16 C15 H15 . . 119.8 ?
C14 C15 H15 . . 119.8 ?
C17 C18 C19 . . 121.0(9) ?
C17 C18 H18 . . 119.5 ?
C19 C18 H18 . . 119.5 ?
C16 C17 C18 . . 120.1(9) ?
C16 C17 H17 . . 120.0 ?
C18 C17 H17 . . 120.0 ?
C17 C16 C15 . . 120.0(9) ?
C17 C16 H16 . . 120.0 ?
C15 C16 H16 . . 120.0 ?
C20 O3 Pb1 . . 85.0(4) ?
C20 O3 Pb1 . 2_676 155.1(4) ?
Pb1 O3 Pb1 . 2_676 113.16(16) ?
C20 O4 Pb1 . . 103.6(4) ?
O3 C20 O4 . . 122.8(6) ?
O3 C20 C21 . . 121.1(6) ?
O4 C20 C21 . . 116.1(6) ?
C26 C21 C22 . . 118.7(6) ?
C26 C21 C20 . . 121.5(6) ?
C22 C21 C20 . . 119.8(6) ?
C25 C26 C21 . . 121.5(8) ?
C25 C26 H26 . . 119.2 ?
C21 C26 H26 . . 119.2 ?
C26 C25 C24 . . 119.2(9) ?
C26 C25 H25 . . 120.4 ?
C24 C25 H25 . . 120.4 ?
C23 C22 C21 . . 120.1(8) ?
C23 C22 H22 . . 120.0 ?
C21 C22 H22 . . 120.0 ?
C24 C23 C22 . . 120.4(9) ?
C24 C23 H23 . . 119.8 ?
C22 C23 H23 . . 119.8 ?
C23 C24 C25 . . 120.1(8) ?
C23 C24 H24 . . 120.0 ?
C25 C24 H24 . . 120.0 ?

loop_
_geom_bond_atom_site_label_1
_geom_bond_atom_site_label_2
_geom_bond_site_symmetry_2
_geom_bond_distance
_geom_bond_publ_flag
Pb1 O4 . 2.394(4) y
Pb1 N1 . 2.578(5) y
Pb1 O1 . 2.584(4) y
Pb1 N2 . 2.703(5) y
Pb1 O2 . 2.723(5) y
Pb1 O3 . 2.788(5) y
Pb1 O3 2_676 2.924(5) y
C3 C2 . 1.350(10) ?
C3 C4 . 1.390(9) ?
C3 H3 . 0.9300 ?
C2 C1 . 1.390(9) ?
C2 H2 . 0.9300 ?
C1 N1 . 1.320(8) ?
C1 H1 . 0.9300 ?
N1 C5 . 1.350(7) ?
C5 C4 . 1.408(8) ?
C5 C9 . 1.436(8) ?
C9 N2 . 1.342(7) ?
C9 C8 . 1.404(8) ?
N2 C12 . 1.329(8) ?
C12 C11 . 1.389(9) ?
C12 H12 . 0.9300 ?
C11 C10 . 1.339(10) ?
C11 H11 . 0.9300 ?
C10 C8 . 1.392(9) ?
C10 H10 . 0.9300 ?
C8 C7 . 1.425(9) ?
C7 C6 . 1.326(10) ?
C7 H7 . 0.9300 ?
C6 C4 . 1.429(9) ?
C6 H6 . 0.9300 ?
O1 C13 . 1.263(7) ?
O1 Pb1 2_576 2.946(4) ?
O2 C13 . 1.247(8) ?
C13 C14 . 1.512(9) ?
C13 Pb1 2_576 3.874(6) ?
C14 C19 . 1.356(9) ?
C14 C15 . 1.387(9) ?
C19 C18 . 1.377(11) ?
C19 H19 . 0.9300 ?
C15 C16 . 1.376(10) ?
C15 H15 . 0.9300 ?
C18 C17 . 1.350(13) ?
C18 H18 . 0.9300 ?
C17 C16 . 1.345(12) ?
C17 H17 . 0.9300 ?
C16 H16 . 0.9300 ?
O3 C20 . 1.224(7) ?
O3 Pb1 2_676 2.923(5) ?
O4 C20 . 1.244(7) ?
C20 C21 . 1.490(8) ?
C21 C26 . 1.370(9) ?
C21 C22 . 1.374(9) ?
C26 C25 . 1.353(10) ?
C26 H26 . 0.9300 ?
C25 C24 . 1.383(13) ?
C25 H25 . 0.9300 ?
C22 C23 . 1.374(11) ?
C22 H22 . 0.9300 ?
C23 C24 . 1.348(13) ?
C23 H23 . 0.9300 ?
C24 H24 . 0.9300 ?
